data_7240558
loop_
_publ_author_name
'M\;aczka, Miros\/law'
'G\;agor, Anna'
'Pikul, Adam'
'Stefa\'nska, Dagmara'

_publ_section_title
;
 Novel hypophosphite hybrid perovskites of [CH3NH2NH2][Mn(H2POO)3] and
 [CH3NH2NH2][Mn(H2POO)2.83(HCOO)0.17] exhibiting antiferromagnetic order
 and red photoluminescence
;
_journal_issue 32
_journal_name_full 'RSC Advances'
_journal_page_first 19020
_journal_page_last 19026
_journal_paper_doi 10.1039/D0RA03397A
_journal_volume 10
_journal_year 2020
_chemical_formula_sum 'C H13 Mn N2 O6 P3'
_chemical_formula_weight 296.98
_space_group_crystal_system orthorhombic
_space_group_IT_number 62
_space_group_name_Hall '-P 2ac 2n'
_space_group_name_H-M_alt 'P n m a'
_atom_sites_solution_hydrogens mixed
_audit_creation_method SHELXL-2018/3
_audit_update_record
;
2020-03-09 deposited with the CCDC.	2020-05-13 downloaded from the CCDC.
;
_cell_angle_alpha 90
_cell_angle_beta 90
_cell_angle_gamma 90
_cell_formula_units_Z 4
_cell_length_a 9.2009(6)
_cell_length_b 13.2604(8)
_cell_length_c 8.5408(6)
_cell_measurement_reflns_used 5364
_cell_measurement_temperature 100.0(2)
_cell_measurement_theta_max 29.2010
_cell_measurement_theta_min 2.8360
_cell_volume 1042.04(12)
_computing_cell_refinement 'CrysAlisPro 1.171.38.43 (Rigaku OD, 2015)'
_computing_data_collection 'CrysAlisPro 1.171.38.43 (Rigaku OD, 2015)'
_computing_data_reduction 'CrysAlisPro 1.171.38.43 (Rigaku OD, 2015)'
_computing_structure_refinement 'SHELXL-2018/3 (Sheldrick, 2018)'
_computing_structure_solution 'SHELXT 2014/5 (Sheldrick, 2014)'
_diffrn_ambient_environment N~2~
_diffrn_ambient_temperature 100.0(2)
_diffrn_detector 'CCD plate'
_diffrn_detector_area_resol_mean 10.6249
_diffrn_detector_type Atlas
_diffrn_measured_fraction_theta_full 0.999
_diffrn_measured_fraction_theta_max 0.999
_diffrn_measurement_device 'four-circle diffractometer'
_diffrn_measurement_device_type 'Xcalibur, Atlas'
_diffrn_radiation_monochromator graphite
_diffrn_radiation_probe x-ray
_diffrn_radiation_type 'Mo K\a'
_diffrn_radiation_wavelength 0.71073
_diffrn_reflns_av_R_equivalents 0.0421
_diffrn_reflns_av_unetI/netI 0.0169
_diffrn_reflns_Laue_measured_fraction_full 0.999
_diffrn_reflns_Laue_measured_fraction_max 0.999
_diffrn_reflns_limit_h_max 11
_diffrn_reflns_limit_h_min -11
_diffrn_reflns_limit_k_max 15
_diffrn_reflns_limit_k_min -16
_diffrn_reflns_limit_l_max 10
_diffrn_reflns_limit_l_min -10
_diffrn_reflns_number 11095
_diffrn_reflns_point_group_measured_fraction_full 0.999
_diffrn_reflns_point_group_measured_fraction_max 0.999
_diffrn_reflns_theta_full 25.242
_diffrn_reflns_theta_max 25.673
_diffrn_reflns_theta_min 2.837
_diffrn_source 'fine-focus sealed X-ray tube'
_diffrn_source_type 'Enhance (Mo) X-ray Source'
_exptl_absorpt_coefficient_mu 1.729
_exptl_absorpt_correction_T_max 1.00000
_exptl_absorpt_correction_T_min 0.63799
_exptl_absorpt_correction_type multi-scan
_exptl_absorpt_process_details
;
CrysAlisPro 1.171.38.43 (Rigaku Oxford Diffraction, 2015)
Empirical absorption correction using spherical harmonics,
 implemented in SCALE3 ABSPACK scaling algorithm.
;
_exptl_crystal_density_diffrn 1.893
_exptl_crystal_description prism
_exptl_crystal_F_000 604
_exptl_crystal_size_max 0.22
_exptl_crystal_size_mid 0.18
_exptl_crystal_size_min 0.09
_refine_diff_density_max 0.435
_refine_diff_density_min -0.466
_refine_diff_density_rms 0.080
_refine_ls_extinction_expression Fc^*^=kFc[1+0.001xFc^2^\l^3^/sin(2\q)]^-1/4^
_refine_ls_extinction_method 'SHELXL-2018/3 (Sheldrick 2018)'
_refine_ls_goodness_of_fit_ref 1.183
_refine_ls_hydrogen_treatment constr
_refine_ls_matrix_type full
_refine_ls_number_parameters 68
_refine_ls_number_reflns 1037
_refine_ls_number_restraints 0
_refine_ls_restrained_S_all 1.183
_refine_ls_R_factor_all 0.0290
_refine_ls_R_factor_gt 0.0284
_refine_ls_shift/su_max 0.001
_refine_ls_shift/su_mean 0.000
_refine_ls_structure_factor_coef Fsqd
_refine_ls_weighting_details 'w=1/[\s^2^(Fo^2^)+(0.0369P)^2^+1.7075P] where P=(Fo^2^+2Fc^2^)/3'
_refine_ls_weighting_scheme calc
_refine_ls_wR_factor_gt 0.0825
_refine_ls_wR_factor_ref 0.0829
_reflns_Friedel_coverage 0.000
_reflns_number_gt 1014
_reflns_number_total 1037
_reflns_threshold_expression 'I > 2\s(I)'
_cod_data_source_file d0ra03397a2.cif
_cod_data_source_block II
_cod_depositor_comments 'Adding full bibliography for 7240557--7240559.cif.'
_cod_database_code 7240558
_shelx_shelxl_version_number 2018/3
_shelx_space_group_comment
;
The symmetry employed for this shelxl refinement is uniquely defined
by the following loop, which should always be used as a source of
symmetry information in preference to the above space-group names.
They are only intended as comments.
;
_oxdiff_exptl_absorpt_empirical_full_min 0.847
_oxdiff_exptl_absorpt_empirical_full_max 1.368
_oxdiff_exptl_absorpt_empirical_details
;
Empirical correction (ABSPACK) includes:
- Absorption correction using spherical harmonics
- Frame scaling
;

loop_
_space_group_symop_operation_xyz
'x, y, z'
'-x+1/2, -y, z+1/2'
'-x, y+1/2, -z'
'x+1/2, -y+1/2, -z+1/2'
'-x, -y, -z'
'x-1/2, y, -z-1/2'
'x, -y-1/2, z'
'-x-1/2, y-1/2, z-1/2'

loop_
_atom_site_label
_atom_site_type_symbol
_atom_site_fract_x
_atom_site_fract_y
_atom_site_fract_z
_atom_site_U_iso_or_equiv
_atom_site_adp_type
_atom_site_occupancy
_atom_site_site_symmetry_order
_atom_site_calc_flag
_atom_site_refinement_flags_posn
_atom_site_refinement_flags_adp
_atom_site_refinement_flags_occupancy
_atom_site_disorder_assembly
_atom_site_disorder_group
Mn1 Mn 0.500000 0.500000 0.500000 0.0116(2) Uani 1 2 d S . P . .
P1 P 0.49000(9) 0.750000 0.65050(11) 0.0147(3) Uani 1 2 d S T P . .
H1A H 0.591560 0.750001 0.680953 0.018 Uiso 1 2 calc R U P . .
H1B H 0.432834 0.750000 0.745925 0.018 Uiso 1 2 calc R U P . .
P2 P 0.17377(7) 0.51645(5) 0.66490(8) 0.0174(2) Uani 1 1 d . . . . .
H2A H 0.113083 0.557074 0.596729 0.021 Uiso 1 1 calc R U . . .
H2B H 0.228395 0.562375 0.730860 0.021 Uiso 1 1 calc R U . . .
O1 O 0.07619(17) 0.45438(12) 0.7682(2) 0.0169(4) Uani 1 1 d . . . . .
O2 O 0.27933(17) 0.45928(12) 0.5650(2) 0.0174(4) Uani 1 1 d . . . . .
O3 O 0.4600(2) 0.65447(13) 0.5654(2) 0.0221(4) Uani 1 1 d . . . . .
N2 N 0.1705(3) 0.250000 0.7623(4) 0.0152(6) Uani 1 2 d S T P . .
HB H 0.123156 0.195890 0.796942 0.018 Uiso 0.5 1 calc R U P . .
HC H 0.123156 0.304110 0.796942 0.018 Uiso 0.5 1 calc R U P . .
N1 N 0.1651(3) 0.250000 0.5934(4) 0.0181(6) Uani 1 2 d S T P . .
HA H 0.212481 0.199570 0.555645 0.022 Uiso 1 1 d R U . . .
C1 C 0.3187(4) 0.250000 0.8320(5) 0.0187(8) Uani 1 2 d S T P . .
HD H 0.370645 0.191246 0.797540 0.028 Uiso 0.5 1 calc R U P . .
HE H 0.311276 0.249292 0.944095 0.028 Uiso 0.5 2 calc R U P . .
HF H 0.369938 0.309462 0.799284 0.028 Uiso 0.5 1 calc R U P . .

loop_
_atom_site_aniso_label
_atom_site_aniso_U_11
_atom_site_aniso_U_22
_atom_site_aniso_U_33
_atom_site_aniso_U_23
_atom_site_aniso_U_13
_atom_site_aniso_U_12
Mn1 0.0067(3) 0.0048(3) 0.0232(4) -0.00010(18) -0.00041(18) -0.00014(16)
P1 0.0115(4) 0.0073(4) 0.0253(5) 0.000 -0.0012(3) 0.000
P2 0.0152(4) 0.0080(3) 0.0290(4) 0.0007(2) 0.0056(3) 0.0002(2)
O1 0.0133(8) 0.0110(8) 0.0265(10) -0.0008(7) 0.0041(7) -0.0017(6)
O2 0.0107(8) 0.0127(8) 0.0287(9) -0.0022(7) 0.0034(7) -0.0036(7)
O3 0.0210(9) 0.0079(8) 0.0374(11) -0.0031(7) -0.0029(8) 0.0017(7)
N2 0.0081(13) 0.0089(13) 0.0285(16) 0.000 0.0014(11) 0.000
N1 0.0189(15) 0.0089(13) 0.0265(16) 0.000 0.0019(13) 0.000
C1 0.0092(16) 0.0145(17) 0.032(2) 0.000 -0.0014(14) 0.000

loop_
_atom_type_symbol
_atom_type_description
_atom_type_scat_dispersion_real
_atom_type_scat_dispersion_imag
_atom_type_scat_source
H H 0.0000 0.0000 'International Tables Vol C Tables 4.2.6.8 and 6.1.1.4'
N N 0.0061 0.0033 'International Tables Vol C Tables 4.2.6.8 and 6.1.1.4'
O O 0.0106 0.0060 'International Tables Vol C Tables 4.2.6.8 and 6.1.1.4'
P P 0.1023 0.0942 'International Tables Vol C Tables 4.2.6.8 and 6.1.1.4'
Mn Mn 0.3368 0.7283 'International Tables Vol C Tables 4.2.6.8 and 6.1.1.4'
C C 0.0033 0.0016 'International Tables Vol C Tables 4.2.6.8 and 6.1.1.4'

loop_
_geom_angle_atom_site_label_1
_geom_angle_atom_site_label_2
_geom_angle_atom_site_label_3
_geom_angle
_geom_angle_site_symmetry_1
_geom_angle_site_symmetry_3
_geom_angle_publ_flag
O3 Mn1 O3 180.0 5_666 . ?
O3 Mn1 O2 90.59(7) 5_666 5_666 ?
O3 Mn1 O2 89.41(7) . 5_666 ?
O3 Mn1 O2 89.41(7) 5_666 . ?
O3 Mn1 O2 90.59(7) . . ?
O2 Mn1 O2 180.0 5_666 . ?
O3 Mn1 O1 85.24(7) 5_666 6_657 ?
O3 Mn1 O1 94.76(7) . 6_657 ?
O2 Mn1 O1 90.03(7) 5_666 6_657 ?
O2 Mn1 O1 89.97(7) . 6_657 ?
O3 Mn1 O1 94.76(7) 5_666 2_564 ?
O3 Mn1 O1 85.24(7) . 2_564 ?
O2 Mn1 O1 89.97(7) 5_666 2_564 ?
O2 Mn1 O1 90.03(7) . 2_564 ?
O1 Mn1 O1 180.0 6_657 2_564 ?
O3 P1 O3 116.93(16) . 7_575 ?
O3 P1 H1A 108.1 . . ?
O3 P1 H1A 108.1 7_575 . ?
O3 P1 H1B 108.1 . . ?
O3 P1 H1B 108.1 7_575 . ?
O2 P2 O1 116.36(10) . . ?
O2 P2 H2A 108.2 . . ?
O1 P2 H2A 108.2 . . ?
O2 P2 H2B 108.2 . . ?
O1 P2 H2B 108.2 . . ?
P2 O1 Mn1 124.84(10) . 2_565 ?
P2 O2 Mn1 128.71(10) . . ?
P1 O3 Mn1 154.85(12) . . ?

loop_
_geom_bond_atom_site_label_1
_geom_bond_atom_site_label_2
_geom_bond_distance
_geom_bond_site_symmetry_2
_geom_bond_publ_flag
Mn1 O3 2.1548(17) 5_666 ?
Mn1 O3 2.1548(17) . ?
Mn1 O2 2.1731(16) 5_666 ?
Mn1 O2 2.1731(16) . ?
Mn1 O1 2.1859(17) 6_657 ?
Mn1 O1 2.1859(17) 2_564 ?
P1 O3 1.4863(18) . ?
P1 O3 1.4864(18) 7_575 ?
P1 H1A 0.9700 . ?
P1 H1B 0.9700 . ?
P2 O2 1.4986(18) . ?
P2 O1 1.5037(17) . ?
P2 H2A 0.9700 . ?
P2 H2B 0.9700 . ?
N2 N1 1.444(4) . ?
N2 C1 1.488(4) . ?
N2 HB 0.8900 . ?
N2 HC 0.8900 . ?
N1 HA 0.8609 . ?
N1 HA 0.86(3) 7_565 ?
C1 HD 0.9600 . ?
C1 HE 0.9600 . ?
C1 HF 0.9600 . ?

loop_
_geom_hbond_atom_site_label_D
_geom_hbond_atom_site_label_H
_geom_hbond_atom_site_label_A
_geom_hbond_distance_DH
_geom_hbond_distance_HA
_geom_hbond_distance_DA
_geom_hbond_angle_DHA
_geom_hbond_site_symmetry_A
_geom_hbond_publ_flag
N2 HB O1 0.89 2.05 2.8461(18) 147.7 7_565 yes
N2 HB O3 0.89 2.48 3.122(3) 129.6 8_656 yes
N2 HC O1 0.89 2.05 2.8461(18) 147.7 . yes
N2 HC O3 0.89 2.48 3.122(3) 129.6 2_565 yes
N1 HA O2 0.86 2.20 2.977(2) 150.9 7_565 yes
